data_8106891
loop_
_publ_author_name
'Du, Xi-Gang'
'Wang, Chun-Wei'

_publ_section_title
;
 Crystal structure of
 2,2&#x2032;-[(1E)-prop-1-ene-1,2-diyldisulfanediyl]bis(5-methyl-2,5-dihydro-1,3,4-thiadiazole,
 C9H10N4S4
;
_journal_issue 2
_journal_name_full 'Zeitschrift f\"ur Kristallographie - New Crystal Structures'
_journal_page_first 411
_journal_page_last 412
_journal_paper_doi 10.1515/ncrs-2015-0049
_journal_volume 231
_journal_year 2016
_chemical_formula_sum 'C9 H10 N4 S4'
_chemical_formula_weight 302.45
_space_group_IT_number 14
_space_group_name_Hall '-P 2ybc'
_space_group_name_H-M_alt 'P 1 21/c 1'
_symmetry_cell_setting monoclinic
_symmetry_space_group_name_H-M 'P 1 21/c 1'
_atom_sites_solution_hydrogens geom
_atom_sites_solution_primary direct
_atom_sites_solution_secondary difmap
_cell_angle_alpha 90.00
_cell_angle_beta 100.215(4)
_cell_angle_gamma 90.00
_cell_formula_units_Z 4
_cell_length_a 5.668(2)
_cell_length_b 23.957(9)
_cell_length_c 10.160(4)
_cell_measurement_reflns_used 2401
_cell_measurement_temperature 296(2)
_cell_measurement_theta_max 24.23
_cell_measurement_theta_min 2.65
_cell_volume 1357.7(9)
_computing_cell_refinement 'Bruker SMART'
_computing_data_collection 'Bruker SMART'
_computing_data_reduction 'Bruker SAINT'
_computing_molecular_graphics 'Bruker SHELXTL'
_computing_publication_material 'Bruker SHELXTL'
_computing_structure_refinement 'SHELXL-97 (Sheldrick, 1997)'
_computing_structure_solution 'SHELXS-97 (Sheldrick, 1990)'
_diffrn_ambient_temperature 296(2)
_diffrn_measured_fraction_theta_full 0.998
_diffrn_measured_fraction_theta_max 0.998
_diffrn_measurement_device_type 'CCD area detector'
_diffrn_measurement_method 'phi and omega scans'
_diffrn_radiation_monochromator graphite
_diffrn_radiation_source 'fine-focus sealed tube'
_diffrn_radiation_type MoK\a
_diffrn_radiation_wavelength 0.71073
_diffrn_reflns_av_R_equivalents 0.0323
_diffrn_reflns_av_sigmaI/netI 0.0283
_diffrn_reflns_limit_h_max 6
_diffrn_reflns_limit_h_min -6
_diffrn_reflns_limit_k_max 29
_diffrn_reflns_limit_k_min -29
_diffrn_reflns_limit_l_max 12
_diffrn_reflns_limit_l_min -12
_diffrn_reflns_number 10229
_diffrn_reflns_theta_full 25.50
_diffrn_reflns_theta_max 25.50
_diffrn_reflns_theta_min 2.65
_diffrn_standards_decay_% 0
_diffrn_standards_interval_count 0
_diffrn_standards_interval_time 0
_diffrn_standards_number 0
_exptl_absorpt_coefficient_mu 0.682
_exptl_absorpt_correction_T_max 0.9349
_exptl_absorpt_correction_T_min 0.8479
_exptl_absorpt_correction_type multi-scan
_exptl_absorpt_process_details sadabs
_exptl_crystal_colour yellow
_exptl_crystal_density_diffrn 1.480
_exptl_crystal_density_method 'not measured'
_exptl_crystal_description block
_exptl_crystal_F_000 624
_exptl_crystal_size_max 0.25
_exptl_crystal_size_mid 0.19
_exptl_crystal_size_min 0.10
_refine_diff_density_max 0.238
_refine_diff_density_min -0.201
_refine_diff_density_rms 0.043
_refine_ls_extinction_method none
_refine_ls_goodness_of_fit_ref 1.030
_refine_ls_hydrogen_treatment mixed
_refine_ls_matrix_type full
_refine_ls_number_parameters 157
_refine_ls_number_reflns 2513
_refine_ls_number_restraints 0
_refine_ls_restrained_S_all 1.030
_refine_ls_R_factor_all 0.0542
_refine_ls_R_factor_gt 0.0356
_refine_ls_shift/su_max 0.018
_refine_ls_shift/su_mean 0.000
_refine_ls_structure_factor_coef Fsqd
_refine_ls_weighting_details 'calc w=1/[\s^2^(Fo^2^)+(0.0381P)^2^+0.4842P] where P=(Fo^2^+2Fc^2^)/3'
_refine_ls_weighting_scheme calc
_refine_ls_wR_factor_gt 0.0807
_refine_ls_wR_factor_ref 0.0901
_reflns_number_gt 1874
_reflns_number_total 2513
_reflns_threshold_expression >2sigma(I)
_cod_data_source_file suppl_ncrs-2015-0049_suppl.cif
_cod_data_source_block a
_cod_original_sg_symbol_H-M P2(1)/c
_cod_database_code 8106891

loop_
_symmetry_equiv_pos_as_xyz
'x, y, z'
'-x, y+1/2, -z+1/2'
'-x, -y, -z'
'x, -y-1/2, z-1/2'

loop_
_atom_site_label
_atom_site_type_symbol
_atom_site_fract_x
_atom_site_fract_y
_atom_site_fract_z
_atom_site_U_iso_or_equiv
_atom_site_adp_type
_atom_site_occupancy
_atom_site_symmetry_multiplicity
_atom_site_calc_flag
_atom_site_refinement_flags
_atom_site_disorder_assembly
_atom_site_disorder_group
C1 C 1.3641(6) 0.43902(12) 0.4800(3) 0.0694(9) Uani 1 1 d . . .
H1A H 1.3067 0.4649 0.5391 0.104 Uiso 1 1 calc R . .
H1B H 1.3775 0.4576 0.3978 0.104 Uiso 1 1 calc R . .
H1C H 1.5186 0.4252 0.5213 0.104 Uiso 1 1 calc R . .
C2 C 1.1926(5) 0.39144(11) 0.4514(3) 0.0528(7) Uani 1 1 d . . .
C3 C 0.9787(5) 0.30891(10) 0.3817(3) 0.0481(6) Uani 1 1 d . . .
C4 C 0.6955(5) 0.22244(10) 0.4228(2) 0.0487(6) Uani 1 1 d . . .
H4 H 0.6954 0.2425 0.5011 0.058 Uiso 1 1 calc R . .
C5 C 0.5597(5) 0.17795(11) 0.3992(3) 0.0516(7) Uani 1 1 d . . .
C6 C 0.5336(7) 0.14316(14) 0.2746(3) 0.0864(11) Uani 1 1 d . . .
H6A H 0.3750 0.1477 0.2238 0.130 Uiso 1 1 calc R . .
H6B H 0.5596 0.1046 0.2985 0.130 Uiso 1 1 calc R . .
H6C H 0.6494 0.1549 0.2219 0.130 Uiso 1 1 calc R . .
C7 C 0.5123(4) 0.09826(11) 0.5817(2) 0.0455(6) Uani 1 1 d . . .
C8 C 0.7557(4) 0.02112(10) 0.6651(2) 0.0455(6) Uani 1 1 d . . .
C9 C 0.9432(5) -0.02232(12) 0.7045(3) 0.0598(7) Uani 1 1 d . . .
H9A H 0.9426 -0.0337 0.7951 0.090 Uiso 1 1 calc R . .
H9B H 1.0975 -0.0073 0.6978 0.090 Uiso 1 1 calc R . .
H9C H 0.9101 -0.0540 0.6462 0.090 Uiso 1 1 calc R . .
N1 N 0.9873(5) 0.38962(10) 0.4890(3) 0.0712(7) Uani 1 1 d . . .
N2 N 0.8603(4) 0.34139(10) 0.4478(3) 0.0716(7) Uani 1 1 d . . .
N3 N 0.3902(4) 0.05952(9) 0.6269(2) 0.0559(6) Uani 1 1 d . . .
N4 N 0.5346(4) 0.01477(9) 0.6765(2) 0.0529(6) Uani 1 1 d . . .
S1 S 1.25402(13) 0.33339(3) 0.36406(8) 0.0580(2) Uani 1 1 d . . .
S2 S 0.87757(14) 0.24505(3) 0.31016(7) 0.0602(2) Uani 1 1 d . . .
S3 S 0.37635(13) 0.16070(3) 0.51785(8) 0.0623(2) Uani 1 1 d . . .
S4 S 0.81263(12) 0.08427(3) 0.59455(8) 0.0544(2) Uani 1 1 d . . .

loop_
_atom_site_aniso_label
_atom_site_aniso_U_11
_atom_site_aniso_U_22
_atom_site_aniso_U_33
_atom_site_aniso_U_23
_atom_site_aniso_U_13
_atom_site_aniso_U_12
C1 0.084(2) 0.0604(18) 0.0655(19) -0.0020(15) 0.0172(16) -0.0316(16)
C2 0.0606(17) 0.0504(16) 0.0470(16) 0.0033(12) 0.0078(13) -0.0152(13)
C3 0.0515(15) 0.0447(14) 0.0479(15) 0.0039(12) 0.0084(12) -0.0102(12)
C4 0.0581(16) 0.0438(14) 0.0450(15) -0.0010(11) 0.0111(12) -0.0060(12)
C5 0.0595(16) 0.0438(14) 0.0520(16) 0.0031(12) 0.0111(13) -0.0105(13)
C6 0.123(3) 0.074(2) 0.064(2) -0.0138(17) 0.021(2) -0.046(2)
C7 0.0417(14) 0.0485(14) 0.0486(15) -0.0021(12) 0.0146(11) -0.0077(12)
C8 0.0463(15) 0.0491(14) 0.0431(14) -0.0007(11) 0.0131(12) -0.0102(12)
C9 0.0465(16) 0.0632(18) 0.0708(19) 0.0114(15) 0.0131(14) -0.0052(13)
N1 0.0676(16) 0.0602(15) 0.0915(19) -0.0241(14) 0.0301(14) -0.0222(13)
N2 0.0595(15) 0.0649(16) 0.096(2) -0.0221(14) 0.0297(14) -0.0220(13)
N3 0.0438(13) 0.0539(13) 0.0739(16) 0.0113(12) 0.0214(11) -0.0056(11)
N4 0.0422(12) 0.0529(13) 0.0680(15) 0.0107(11) 0.0213(11) -0.0058(10)
S1 0.0551(4) 0.0536(4) 0.0692(5) -0.0019(3) 0.0218(4) -0.0127(3)
S2 0.0776(5) 0.0530(4) 0.0530(4) -0.0057(3) 0.0201(4) -0.0228(4)
S3 0.0605(5) 0.0517(4) 0.0802(5) 0.0135(4) 0.0276(4) 0.0005(3)
S4 0.0421(4) 0.0541(4) 0.0698(5) 0.0078(3) 0.0175(3) -0.0125(3)

loop_
_atom_type_symbol
_atom_type_description
_atom_type_scat_dispersion_real
_atom_type_scat_dispersion_imag
_atom_type_scat_source
C C 0.0033 0.0016 'International Tables Vol C Tables 4.2.6.8 and 6.1.1.4'
H H 0.0000 0.0000 'International Tables Vol C Tables 4.2.6.8 and 6.1.1.4'
N N 0.0061 0.0033 'International Tables Vol C Tables 4.2.6.8 and 6.1.1.4'
S S 0.1246 0.1234 'International Tables Vol C Tables 4.2.6.8 and 6.1.1.4'

loop_
_geom_angle_atom_site_label_1
_geom_angle_atom_site_label_2
_geom_angle_atom_site_label_3
_geom_angle
_geom_angle_site_symmetry_1
_geom_angle_site_symmetry_3
C2 C1 H1A 109.5 . .
C2 C1 H1B 109.5 . .
H1A C1 H1B 109.5 . .
C2 C1 H1C 109.5 . .
H1A C1 H1C 109.5 . .
H1B C1 H1C 109.5 . .
N1 C2 C1 124.1(3) . .
N1 C2 S1 113.7(2) . .
C1 C2 S1 122.2(2) . .
N2 C3 S1 114.63(19) . .
N2 C3 S2 125.6(2) . .
S1 C3 S2 119.73(16) . .
C5 C4 S2 121.7(2) . .
C5 C4 H4 119.2 . .
S2 C4 H4 119.2 . .
C4 C5 C6 124.9(3) . .
C4 C5 S3 117.4(2) . .
C6 C5 S3 117.5(2) . .
C5 C6 H6A 109.5 . .
C5 C6 H6B 109.5 . .
H6A C6 H6B 109.5 . .
C5 C6 H6C 109.5 . .
H6A C6 H6C 109.5 . .
H6B C6 H6C 109.5 . .
N3 C7 S4 114.8(2) . .
N3 C7 S3 121.15(19) . .
S4 C7 S3 124.00(14) . .
N4 C8 C9 123.5(2) . .
N4 C8 S4 113.4(2) . .
C9 C8 S4 123.10(18) . .
C8 C9 H9A 109.5 . .
C8 C9 H9B 109.5 . .
H9A C9 H9B 109.5 . .
C8 C9 H9C 109.5 . .
H9A C9 H9C 109.5 . .
H9B C9 H9C 109.5 . .
C2 N1 N2 112.8(2) . .
C3 N2 N1 111.7(2) . .
C7 N3 N4 111.5(2) . .
C8 N4 N3 113.4(2) . .
C3 S1 C2 87.18(13) . .
C3 S2 C4 100.73(12) . .
C7 S3 C5 100.27(12) . .
C7 S4 C8 86.96(12) . .

loop_
_geom_bond_atom_site_label_1
_geom_bond_atom_site_label_2
_geom_bond_distance
_geom_bond_site_symmetry_2
C1 C2 1.493(3) .
C1 H1A 0.9600 .
C1 H1B 0.9600 .
C1 H1C 0.9600 .
C2 N1 1.288(3) .
C2 S1 1.719(3) .
C3 N2 1.290(3) .
C3 S1 1.706(3) .
C3 S2 1.746(3) .
C4 C5 1.312(3) .
C4 S2 1.757(3) .
C4 H4 0.9300 .
C5 C6 1.500(4) .
C5 S3 1.774(3) .
C6 H6A 0.9600 .
C6 H6B 0.9600 .
C6 H6C 0.9600 .
C7 N3 1.290(3) .
C7 S4 1.717(3) .
C7 S3 1.754(3) .
C8 N4 1.288(3) .
C8 C9 1.490(4) .
C8 S4 1.729(3) .
C9 H9A 0.9600 .
C9 H9B 0.9600 .
C9 H9C 0.9600 .
N1 N2 1.386(3) .
N3 N4 1.388(3) .

loop_
_geom_torsion_atom_site_label_1
_geom_torsion_atom_site_label_2
_geom_torsion_atom_site_label_3
_geom_torsion_atom_site_label_4
_geom_torsion
_geom_torsion_site_symmetry_1
_geom_torsion_site_symmetry_2
_geom_torsion_site_symmetry_3
_geom_torsion_site_symmetry_4
S2 C4 C5 C6 -2.9(4) . . . .
S2 C4 C5 S3 -177.95(14) . . . .
C1 C2 N1 N2 178.9(3) . . . .
S1 C2 N1 N2 -1.2(3) . . . .
S1 C3 N2 N1 0.3(3) . . . .
S2 C3 N2 N1 -178.6(2) . . . .
C2 N1 N2 C3 0.5(4) . . . .
S4 C7 N3 N4 0.1(3) . . . .
S3 C7 N3 N4 -177.97(18) . . . .
C9 C8 N4 N3 -176.8(2) . . . .
S4 C8 N4 N3 1.3(3) . . . .
C7 N3 N4 C8 -0.9(3) . . . .
N2 C3 S1 C2 -0.8(2) . . . .
S2 C3 S1 C2 178.17(17) . . . .
N1 C2 S1 C3 1.1(2) . . . .
C1 C2 S1 C3 -178.9(2) . . . .
N2 C3 S2 C4 -31.5(3) . . . .
S1 C3 S2 C4 149.63(16) . . . .
C5 C4 S2 C3 172.3(2) . . . .
N3 C7 S3 C5 -150.5(2) . . . .
S4 C7 S3 C5 31.59(19) . . . .
C4 C5 S3 C7 -112.8(2) . . . .
C6 C5 S3 C7 71.8(3) . . . .
N3 C7 S4 C8 0.5(2) . . . .
S3 C7 S4 C8 178.51(18) . . . .
N4 C8 S4 C7 -1.0(2) . . . .
C9 C8 S4 C7 177.1(2) . . . .
